data_7032761
loop_
_publ_author_name
'Sim, Jaeung'
'Yim, Haneul'
'Ko, Nakeun'
'Choi, Sang Beom'
'Oh, Youjin'
'Park, Hye Jeong'
'Park, SangYoun'
'Kim, Jaheon'

_publ_section_title
;
 Gas adsorption properties of highly porous metal-organic frameworks
 containing functionalized naphthalene dicarboxylate linkers.
;
_journal_issue 48
_journal_name_full 'Dalton transactions (Cambridge, England : 2003)'
_journal_page_first 18017
_journal_page_last 18024
_journal_paper_doi 10.1039/c4dt02300e
_journal_volume 43
_journal_year 2014
_chemical_formula_moiety 'C22 H27 N3 O6'
_chemical_formula_sum 'C22 H27 N3 O6'
_chemical_formula_weight 429.47
_chemical_melting_point ?
_chemical_name_common H2NDC-NH2
_chemical_name_systematic '1-aminonaphthalene-3,7-dicarboxylic acid'
_space_group_IT_number 14
_symmetry_cell_setting monoclinic
_symmetry_space_group_name_Hall '-P 2yn'
_symmetry_space_group_name_H-M 'P 1 21/n 1'
_atom_sites_solution_hydrogens geom
_atom_sites_solution_primary direct
_atom_sites_solution_secondary difmap
_audit_creation_method SHELXL-97
_cell_angle_alpha 90.00
_cell_angle_beta 98.358(3)
_cell_angle_gamma 90.00
_cell_formula_units_Z 2
_cell_length_a 7.3194(7)
_cell_length_b 10.4461(11)
_cell_length_c 14.5397(15)
_cell_measurement_reflns_used 465
_cell_measurement_temperature 200(2)
_cell_measurement_theta_max 18.868
_cell_measurement_theta_min 2.409
_cell_volume 1099.89(19)
_computing_cell_refinement 'Bruker SAINT'
_computing_data_collection 'Bruker SMART'
_computing_data_reduction 'Bruker SAINT'
_computing_molecular_graphics 'SHELX-TL XP'
_computing_publication_material 'SHELX-TL XCIF'
_computing_structure_refinement 'SHELXL-97 (Sheldrick, 1997)'
_computing_structure_solution 'SHELXS-97 (Sheldrick, 1990)'
_diffrn_ambient_temperature 200(2)
_diffrn_measured_fraction_theta_full 0.998
_diffrn_measured_fraction_theta_max 0.998
_diffrn_measurement_device_type 'Bruker APEX CCD'
_diffrn_measurement_method 'phi and omega scans'
_diffrn_radiation_monochromator graphite
_diffrn_radiation_source 'fine-focus sealed tube'
_diffrn_radiation_type MoK\a
_diffrn_radiation_wavelength 0.71073
_diffrn_reflns_av_R_equivalents 0.0614
_diffrn_reflns_av_sigmaI/netI 0.0677
_diffrn_reflns_limit_h_max 6
_diffrn_reflns_limit_h_min -8
_diffrn_reflns_limit_k_max 11
_diffrn_reflns_limit_k_min -12
_diffrn_reflns_limit_l_max 16
_diffrn_reflns_limit_l_min -17
_diffrn_reflns_number 5872
_diffrn_reflns_theta_full 24.73
_diffrn_reflns_theta_max 24.73
_diffrn_reflns_theta_min 2.41
_exptl_absorpt_coefficient_mu 0.095
_exptl_absorpt_correction_T_max 1
_exptl_absorpt_correction_T_min 0.809548
_exptl_absorpt_correction_type multi-scan
_exptl_absorpt_process_details '(SADABS; Sheldrick, 2003)'
_exptl_crystal_colour yellow
_exptl_crystal_density_diffrn 1.297
_exptl_crystal_density_method 'not measured'
_exptl_crystal_description plate
_exptl_crystal_F_000 456
_exptl_crystal_recrystallization_method 'Re-crystallisation from solvent: NMP'
_exptl_crystal_size_max 0.20
_exptl_crystal_size_mid 0.17
_exptl_crystal_size_min 0.08
_refine_diff_density_max 0.577
_refine_diff_density_min -0.279
_refine_diff_density_rms 0.064
_refine_ls_extinction_method none
_refine_ls_goodness_of_fit_ref 1.074
_refine_ls_hydrogen_treatment mixed
_refine_ls_matrix_type full
_refine_ls_number_parameters 146
_refine_ls_number_reflns 1876
_refine_ls_number_restraints 0
_refine_ls_restrained_S_all 1.074
_refine_ls_R_factor_all 0.1321
_refine_ls_R_factor_gt 0.0886
_refine_ls_shift/su_max 0.000
_refine_ls_shift/su_mean 0.000
_refine_ls_structure_factor_coef Fsqd
_refine_ls_weighting_details 'calc w=1/[\s^2^(Fo^2^)+(0.0613P)^2^+2.9233P] where P=(Fo^2^+2Fc^2^)/3'
_refine_ls_weighting_scheme calc
_refine_ls_wR_factor_gt 0.2015
_refine_ls_wR_factor_ref 0.2264
_reflns_number_gt 1221
_reflns_number_total 1876
_reflns_threshold_expression >2sigma(I)
_cod_data_source_file c4dt02300e2.cif
_cod_data_source_block andc
_cod_depositor_comments
;
The following automatic conversions were performed:

'_chemical_melting_point' value 'not measured' was changed to '?' -
the value is undefined or not given.

Automatic conversion script
Id: cif_fix_values 2827 2014-09-09 07:05:25Z andrius 

 Adding full bibliography for 7032761--7032764.cif.
;
_cod_original_sg_symbol_H-M 'P 21/n'
_cod_database_code 7032761

loop_
_symmetry_equiv_pos_as_xyz
'x, y, z'
'-x+1/2, y+1/2, -z+1/2'
'-x, -y, -z'
'x-1/2, -y-1/2, z-1/2'

loop_
_atom_site_label
_atom_site_type_symbol
_atom_site_fract_x
_atom_site_fract_y
_atom_site_fract_z
_atom_site_U_iso_or_equiv
_atom_site_adp_type
_atom_site_occupancy
_atom_site_symmetry_multiplicity
_atom_site_calc_flag
_atom_site_refinement_flags
_atom_site_disorder_assembly
_atom_site_disorder_group
O1 O 0.2754(6) 0.1929(3) 0.7915(2) 0.0602(12) Uani 1 1 d . . .
O2 O 0.1400(5) 0.0077(3) 0.8151(2) 0.0480(10) Uani 1 1 d . . .
H2O H 0.1873 0.0214 0.8703 0.072 Uiso 1 1 calc R . .
N1 N 0.0761(9) 0.2767(6) 0.4499(4) 0.0228(16) Uani 0.50 1 d P A 1
H1A H 0.1193 0.3503 0.4731 0.027 Uiso 0.50 1 calc PR A 1
H1B H 0.0382 0.2694 0.3898 0.027 Uiso 0.50 1 calc PR A 1
C1 C 0.0014(6) 0.0525(4) 0.4693(3) 0.0274(10) Uani 1 1 d . . .
C2 C 0.0680(6) 0.1745(4) 0.5066(3) 0.0295(10) Uani 1 1 d . . .
H2 H 0.0709 0.2463 0.4667 0.035 Uiso 0.50 1 calc PR A 2
C3 C 0.1271(6) 0.1860(4) 0.6001(3) 0.0332(11) Uani 1 1 d . A .
H3 H 0.1724 0.2661 0.6247 0.040 Uiso 1 1 calc R . .
C4 C 0.1218(6) 0.0813(4) 0.6603(3) 0.0313(11) Uani 1 1 d . . .
C5 C 0.0584(6) -0.0357(4) 0.6266(3) 0.0297(10) Uani 1 1 d . . .
H5 H 0.0548 -0.1056 0.6681 0.036 Uiso 1 1 calc R . .
C6 C 0.1873(7) 0.1003(4) 0.7615(3) 0.0368(12) Uani 1 1 d . A .
O3 O -0.2377(5) -0.0277(3) 1.0092(2) 0.0515(10) Uani 1 1 d . . .
N2 N -0.2354(7) -0.1407(5) 0.8746(4) 0.0634(14) Uani 1 1 d . . .
C7 C -0.1941(8) -0.1250(6) 0.9621(4) 0.0557(16) Uani 1 1 d . . .
C8 C -0.0793(8) -0.2410(5) 1.0050(4) 0.0514(14) Uani 1 1 d . . .
H8A H 0.0521 -0.2177 1.0235 0.062 Uiso 1 1 calc R . .
H8B H -0.1292 -0.2755 1.0597 0.062 Uiso 1 1 calc R . .
C9 C -0.1027(9) -0.3360(6) 0.9248(5) 0.073(2) Uani 1 1 d . . .
H9A H -0.1988 -0.4000 0.9327 0.087 Uiso 1 1 calc R . .
H9B H 0.0148 -0.3811 0.9207 0.087 Uiso 1 1 calc R . .
C10 C -0.1612(9) -0.2542(6) 0.8372(4) 0.0616(17) Uani 1 1 d . . .
H10A H -0.0540 -0.2334 0.8055 0.074 Uiso 1 1 calc R . .
H10B H -0.2561 -0.2985 0.7929 0.074 Uiso 1 1 calc R . .
C11 C -0.3320(10) -0.0475(7) 0.8135(5) 0.080(2) Uani 1 1 d . . .
H11A H -0.3723 0.0230 0.8502 0.120 Uiso 1 1 calc R . .
H11B H -0.4399 -0.0875 0.7769 0.120 Uiso 1 1 calc R . .
H11C H -0.2497 -0.0142 0.7716 0.120 Uiso 1 1 calc R . .

loop_
_atom_site_aniso_label
_atom_site_aniso_U_11
_atom_site_aniso_U_22
_atom_site_aniso_U_33
_atom_site_aniso_U_23
_atom_site_aniso_U_13
_atom_site_aniso_U_12
O1 0.093(3) 0.045(2) 0.039(2) -0.0046(17) -0.003(2) -0.033(2)
O2 0.075(3) 0.035(2) 0.0338(19) -0.0022(15) 0.0042(18) -0.0155(18)
N1 0.040(4) 0.010(3) 0.017(3) 0.006(3) -0.003(3) -0.003(3)
C1 0.026(2) 0.020(2) 0.036(2) -0.0015(18) 0.0035(19) 0.0028(17)
C2 0.031(2) 0.021(2) 0.036(3) -0.0031(19) 0.002(2) -0.0018(18)
C3 0.037(3) 0.019(2) 0.043(3) -0.005(2) 0.005(2) -0.0038(19)
C4 0.035(3) 0.029(2) 0.030(2) -0.002(2) 0.006(2) -0.002(2)
C5 0.034(3) 0.021(2) 0.034(2) 0.0029(19) 0.005(2) 0.0018(19)
C6 0.045(3) 0.032(3) 0.034(3) 0.000(2) 0.010(2) -0.007(2)
O3 0.071(3) 0.040(2) 0.044(2) -0.0019(18) 0.0119(19) 0.0093(19)
N2 0.070(4) 0.056(3) 0.068(4) -0.009(3) 0.024(3) -0.013(3)
C7 0.051(4) 0.078(4) 0.039(3) 0.006(3) 0.008(3) -0.025(3)
C8 0.048(3) 0.039(3) 0.070(4) -0.001(3) 0.017(3) -0.001(3)
C9 0.067(4) 0.050(4) 0.107(6) -0.003(4) 0.034(4) -0.006(3)
C10 0.066(4) 0.062(4) 0.062(4) -0.021(3) 0.027(3) -0.020(3)
C11 0.078(5) 0.084(5) 0.075(5) 0.036(4) 0.003(4) 0.008(4)

loop_
_atom_type_symbol
_atom_type_description
_atom_type_scat_dispersion_real
_atom_type_scat_dispersion_imag
_atom_type_scat_source
C C 0.0033 0.0016 'International Tables Vol C Tables 4.2.6.8 and 6.1.1.4'
H H 0.0000 0.0000 'International Tables Vol C Tables 4.2.6.8 and 6.1.1.4'
N N 0.0061 0.0033 'International Tables Vol C Tables 4.2.6.8 and 6.1.1.4'
O O 0.0106 0.0060 'International Tables Vol C Tables 4.2.6.8 and 6.1.1.4'

loop_
_geom_angle_atom_site_label_1
_geom_angle_atom_site_label_2
_geom_angle_atom_site_label_3
_geom_angle
_geom_angle_site_symmetry_1
_geom_angle_site_symmetry_3
C6 O2 H2O 109.5 . .
C2 N1 H1A 120.0 . .
C2 N1 H1B 120.0 . .
H1A N1 H1B 120.0 . .
C5 C1 C1 119.7(5) 3_556 3_556
C5 C1 C2 121.4(4) 3_556 .
C1 C1 C2 118.9(5) 3_556 .
N1 C2 C3 120.0(5) . .
N1 C2 C1 120.7(4) . .
C3 C2 C1 119.4(4) . .
N1 C2 H2 1.2 . .
C3 C2 H2 120.3 . .
C1 C2 H2 120.3 . .
C2 C3 C4 121.1(4) . .
C2 C3 H3 119.5 . .
C4 C3 H3 119.5 . .
C5 C4 C3 120.7(4) . .
C5 C4 C6 120.9(4) . .
C3 C4 C6 118.4(4) . .
C4 C5 C1 120.3(4) . 3_556
C4 C5 H5 119.9 . .
C1 C5 H5 119.9 3_556 .
O1 C6 O2 123.0(4) . .
O1 C6 C4 122.8(4) . .
O2 C6 C4 114.2(4) . .
C7 N2 C11 123.7(6) . .
C7 N2 C10 115.8(6) . .
C11 N2 C10 120.2(6) . .
N2 C7 O3 126.1(6) . .
N2 C7 C8 109.6(6) . .
O3 C7 C8 124.2(5) . .
C9 C8 C7 101.9(5) . .
C9 C8 H8A 111.4 . .
C7 C8 H8A 111.4 . .
C9 C8 H8B 111.4 . .
C7 C8 H8B 111.4 . .
H8A C8 H8B 109.2 . .
C8 C9 C10 105.0(5) . .
C8 C9 H9A 110.7 . .
C10 C9 H9A 110.7 . .
C8 C9 H9B 110.7 . .
C10 C9 H9B 110.7 . .
H9A C9 H9B 108.8 . .
N2 C10 C9 102.6(5) . .
N2 C10 H10A 111.2 . .
C9 C10 H10A 111.2 . .
N2 C10 H10B 111.2 . .
C9 C10 H10B 111.2 . .
H10A C10 H10B 109.2 . .
N2 C11 H11A 109.5 . .
N2 C11 H11B 109.5 . .
H11A C11 H11B 109.5 . .
N2 C11 H11C 109.5 . .
H11A C11 H11C 109.5 . .
H11B C11 H11C 109.5 . .

loop_
_geom_bond_atom_site_label_1
_geom_bond_atom_site_label_2
_geom_bond_distance
_geom_bond_site_symmetry_2
O1 C6 1.208(5) .
O2 C6 1.319(6) .
O2 H2O 0.8400 .
N1 C2 1.355(7) .
N1 H1A 0.8800 .
N1 H1B 0.8800 .
C1 C5 1.411(6) 3_556
C1 C1 1.416(8) 3_556
C1 C2 1.441(6) .
C2 C3 1.372(6) .
C2 H2 0.9500 .
C3 C4 1.404(6) .
C3 H3 0.9500 .
C4 C5 1.372(6) .
C4 C6 1.493(6) .
C5 C1 1.411(6) 3_556
C5 H5 0.9500 .
O3 C7 1.291(7) .
N2 C7 1.276(7) .
N2 C11 1.433(7) .
N2 C10 1.443(7) .
C7 C8 1.553(8) .
C8 C9 1.522(8) .
C8 H8A 0.9900 .
C8 H8B 0.9900 .
C9 C10 1.542(9) .
C9 H9A 0.9900 .
C9 H9B 0.9900 .
C10 H10A 0.9900 .
C10 H10B 0.9900 .
C11 H11A 0.9800 .
C11 H11B 0.9800 .
C11 H11C 0.9800 .

loop_
_geom_hbond_atom_site_label_D
_geom_hbond_atom_site_label_H
_geom_hbond_atom_site_label_A
_geom_hbond_distance_DH
_geom_hbond_distance_HA
_geom_hbond_distance_DA
_geom_hbond_angle_DHA
_geom_hbond_site_symmetry_A
O2 H2O O3 0.84 1.74 2.560(5) 165.6 3_557

loop_
_geom_torsion_atom_site_label_1
_geom_torsion_atom_site_label_2
_geom_torsion_atom_site_label_3
_geom_torsion_atom_site_label_4
_geom_torsion
_geom_torsion_site_symmetry_1
_geom_torsion_site_symmetry_4
C5 C1 C2 N1 -0.5(7) 3_556 .
C1 C1 C2 N1 178.8(6) 3_556 .
C5 C1 C2 C3 -179.1(4) 3_556 .
C1 C1 C2 C3 0.1(8) 3_556 .
N1 C2 C3 C4 -179.4(5) . .
C1 C2 C3 C4 -0.7(7) . .
C2 C3 C4 C5 0.5(7) . .
C2 C3 C4 C6 -179.7(4) . .
C3 C4 C5 C1 0.4(7) . 3_556
C6 C4 C5 C1 -179.4(4) . 3_556
C5 C4 C6 O1 165.6(5) . .
C3 C4 C6 O1 -14.2(7) . .
C5 C4 C6 O2 -14.6(7) . .
C3 C4 C6 O2 165.6(4) . .
C11 N2 C7 O3 2.9(9) . .
C10 N2 C7 O3 176.4(5) . .
C11 N2 C7 C8 -176.3(5) . .
C10 N2 C7 C8 -2.8(7) . .
N2 C7 C8 C9 -11.7(6) . .
O3 C7 C8 C9 169.1(5) . .
C7 C8 C9 C10 20.2(6) . .
C7 N2 C10 C9 15.9(7) . .
C11 N2 C10 C9 -170.3(5) . .
C8 C9 C10 N2 -21.9(6) . .
